data_4001035
loop_
_publ_author_name
'Smith, Conor S.'
'Mann, Kent R.'

_publ_section_title
;
 Void Space Containing Crystalline Cu(I) Phenanthroline Complexes As
 Molecular Oxygen Sensors
;
_journal_issue 21
_journal_name_full 'Chemistry of Materials'
_journal_page_first 5042
_journal_paper_doi 10.1021/cm901109n
_journal_volume 21
_journal_year 2009
_chemical_formula_moiety 'C28 H24 Cu N4, B F4'
_chemical_formula_sum 'C28 H24 B Cu F4 N4'
_chemical_formula_weight 566.86
_chemical_name_systematic
; 
 ? 
;
_space_group_IT_number 14
_symmetry_cell_setting monoclinic
_symmetry_space_group_name_Hall '-P 2ybc'
_symmetry_space_group_name_H-M 'P 1 21/c 1'
_atom_sites_solution_hydrogens geom
_atom_sites_solution_primary direct
_atom_sites_solution_secondary difmap
_audit_creation_method SHELXL-97
_cell_angle_alpha 90.00
_cell_angle_beta 90.103(4)
_cell_angle_gamma 90.00
_cell_formula_units_Z 8
_cell_length_a 12.514(3)
_cell_length_b 18.018(4)
_cell_length_c 23.063(5)
_cell_measurement_reflns_used 2564
_cell_measurement_temperature 173(2)
_cell_measurement_theta_max 22.56
_cell_measurement_theta_min 2.17
_cell_volume 5200(2)
_computing_cell_refinement 'SAINT, Bruker'
_computing_data_collection 'SMART, Bruker'
_computing_data_reduction 'SAINT, Bruker'
_computing_molecular_graphics 'SHELXTL, Bruker'
_computing_structure_refinement 'SHELXL-97 (Sheldrick, 1997)'
_computing_structure_solution 'SHELXS-97 (Sheldrick, 1990)'
_diffrn_ambient_temperature 173(2)
_diffrn_measured_fraction_theta_full 0.991
_diffrn_measured_fraction_theta_max 0.991
_diffrn_measurement_device_type 'Bruker SMART Platform CCD'
_diffrn_measurement_method 'area detector, omega scans per phi'
_diffrn_radiation_monochromator graphite
_diffrn_radiation_source 'normal-focus sealed tube'
_diffrn_radiation_type MoK\a
_diffrn_radiation_wavelength 0.71073
_diffrn_reflns_av_R_equivalents 0.0000
_diffrn_reflns_av_sigmaI/netI 0.0511
_diffrn_reflns_limit_h_max 14
_diffrn_reflns_limit_h_min -14
_diffrn_reflns_limit_k_max 21
_diffrn_reflns_limit_k_min 0
_diffrn_reflns_limit_l_max 27
_diffrn_reflns_limit_l_min 0
_diffrn_reflns_number 9418
_diffrn_reflns_theta_full 25.06
_diffrn_reflns_theta_max 25.06
_diffrn_reflns_theta_min 0.88
_exptl_absorpt_coefficient_mu 0.893
_exptl_absorpt_correction_T_max 0.9160
_exptl_absorpt_correction_T_min 0.6636
_exptl_absorpt_correction_type multi-scan
_exptl_absorpt_process_details 'SADABS, R. Blessing, 1995'
_exptl_crystal_colour orange
_exptl_crystal_density_diffrn 1.448
_exptl_crystal_density_method 'not measured'
_exptl_crystal_description plate
_exptl_crystal_F_000 2320
_exptl_crystal_size_max 0.50
_exptl_crystal_size_mid 0.15
_exptl_crystal_size_min 0.10
_refine_diff_density_max 0.620
_refine_diff_density_min -0.504
_refine_diff_density_rms 0.085
_refine_ls_extinction_method none
_refine_ls_goodness_of_fit_ref 1.050
_refine_ls_hydrogen_treatment riding
_refine_ls_matrix_type full
_refine_ls_number_parameters 694
_refine_ls_number_reflns 9115
_refine_ls_number_restraints 0
_refine_ls_restrained_S_all 1.050
_refine_ls_R_factor_all 0.0806
_refine_ls_R_factor_gt 0.0529
_refine_ls_shift/su_max 0.002
_refine_ls_shift/su_mean 0.000
_refine_ls_structure_factor_coef Fsqd
_refine_ls_weighting_details 'calc w=1/[\s^2^(Fo^2^)+(0.0487P)^2^+7.5760P] where P=(Fo^2^+2Fc^2^)/3'
_refine_ls_weighting_scheme calc
_refine_ls_wR_factor_gt 0.1178
_refine_ls_wR_factor_ref 0.1325
_reflns_number_gt 6998
_reflns_number_total 9115
_reflns_threshold_expression >2sigma(I)
_cod_data_source_file cm901109n_si_002.cif
_cod_data_source_block 09002b
_cod_original_sg_symbol_H-M P(2)1/c
_cod_database_code 4001035

loop_
_symmetry_equiv_pos_as_xyz
'x, y, z'
'-x, y+1/2, -z+1/2'
'-x, -y, -z'
'x, -y-1/2, z-1/2'

loop_
_atom_site_label
_atom_site_type_symbol
_atom_site_fract_x
_atom_site_fract_y
_atom_site_fract_z
_atom_site_U_iso_or_equiv
_atom_site_adp_type
_atom_site_occupancy
_atom_site_symmetry_multiplicity
_atom_site_calc_flag
_atom_site_refinement_flags
Cu1 Cu 0.65052(6) 0.66063(3) 0.37868(3) 0.03642(16) Uani 1 1 d .
Cu2 Cu 0.16263(6) 0.85767(3) 0.38245(3) 0.04400(19) Uani 1 1 d .
N1 N 0.6838(3) 0.7623(2) 0.40839(19) 0.0340(10) Uani 1 1 d .
N2 N 0.5988(3) 0.7185(2) 0.30783(18) 0.0313(10) Uani 1 1 d .
N3 N 0.7545(4) 0.5764(2) 0.36555(18) 0.0363(11) Uani 1 1 d .
N4 N 0.5576(4) 0.5783(2) 0.41029(18) 0.0343(10) Uani 1 1 d .
N5 N 0.2711(3) 0.9404(2) 0.3931(2) 0.0385(11) Uani 1 1 d .
N6 N 0.0765(4) 0.9400(2) 0.3451(2) 0.0383(11) Uani 1 1 d .
N7 N 0.1859(4) 0.7544(2) 0.3510(2) 0.0402(11) Uani 1 1 d .
N8 N 0.1026(4) 0.8010(3) 0.4523(2) 0.0415(11) Uani 1 1 d .
C1 C 0.7262(5) 0.7827(3) 0.4589(2) 0.0395(13) Uani 1 1 d .
C2 C 0.7474(5) 0.8582(3) 0.4711(3) 0.0495(16) Uani 1 1 d .
H2A H 0.7793 0.8712 0.5071 0.059 Uiso 1 1 calc R
C3 C 0.7237(5) 0.9117(3) 0.4328(3) 0.0459(15) Uani 1 1 d .
H3A H 0.7382 0.9622 0.4417 0.055 Uiso 1 1 calc R
C4 C 0.6770(4) 0.8923(3) 0.3796(3) 0.0418(13) Uani 1 1 d .
C5 C 0.6598(4) 0.8173(2) 0.3697(2) 0.0301(11) Uani 1 1 d .
C6 C 0.6467(5) 0.9447(3) 0.3367(3) 0.0499(15) Uani 1 1 d .
H6A H 0.6555 0.9962 0.3443 0.060 Uiso 1 1 calc R
C7 C 0.6059(5) 0.9233(3) 0.2858(3) 0.0488(16) Uani 1 1 d .
H7A H 0.5890 0.9596 0.2573 0.059 Uiso 1 1 calc R
C8 C 0.6138(4) 0.7933(3) 0.3153(2) 0.0319(12) Uani 1 1 d .
C9 C 0.5872(5) 0.8459(3) 0.2735(2) 0.0429(14) Uani 1 1 d .
C10 C 0.5448(5) 0.8179(3) 0.2218(3) 0.0497(15) Uani 1 1 d .
H10A H 0.5268 0.8514 0.1915 0.060 Uiso 1 1 calc R
C11 C 0.5289(5) 0.7446(4) 0.2137(3) 0.0516(16) Uani 1 1 d .
H11A H 0.4991 0.7270 0.1783 0.062 Uiso 1 1 calc R
C12 C 0.5568(4) 0.6942(3) 0.2582(2) 0.0395(13) Uani 1 1 d .
C13 C 0.7499(6) 0.7225(4) 0.5014(3) 0.0627(19) Uani 1 1 d .
H13A H 0.7759 0.6786 0.4807 0.094 Uiso 1 1 calc R
H13B H 0.6846 0.7098 0.5227 0.094 Uiso 1 1 calc R
H13C H 0.8046 0.7396 0.5288 0.094 Uiso 1 1 calc R
C14 C 0.5415(5) 0.6122(3) 0.2535(3) 0.0524(16) Uani 1 1 d .
H14A H 0.6110 0.5874 0.2563 0.079 Uiso 1 1 calc R
H14B H 0.5083 0.6003 0.2161 0.079 Uiso 1 1 calc R
H14C H 0.4953 0.5951 0.2850 0.079 Uiso 1 1 calc R
C15 C 0.8542(5) 0.5772(3) 0.3431(2) 0.0467(14) Uani 1 1 d .
C16 C 0.9123(5) 0.5113(4) 0.3346(3) 0.0578(17) Uani 1 1 d .
H16A H 0.9823 0.5134 0.3189 0.069 Uiso 1 1 calc R
C17 C 0.8694(6) 0.4451(3) 0.3488(3) 0.0552(17) Uani 1 1 d .
H17A H 0.9095 0.4009 0.3431 0.066 Uiso 1 1 calc R
C18 C 0.7666(5) 0.4412(3) 0.3718(3) 0.0499(16) Uani 1 1 d .
C19 C 0.7107(5) 0.5090(3) 0.3795(2) 0.0402(13) Uani 1 1 d .
C20 C 0.7121(7) 0.3738(3) 0.3873(3) 0.0597(19) Uani 1 1 d .
H20A H 0.7484 0.3278 0.3837 0.072 Uiso 1 1 calc R
C21 C 0.6105(7) 0.3746(3) 0.4071(3) 0.061(2) Uani 1 1 d .
H21A H 0.5769 0.3289 0.4167 0.073 Uiso 1 1 calc R
C22 C 0.6036(5) 0.5102(3) 0.4018(2) 0.0352(13) Uani 1 1 d .
C23 C 0.5517(6) 0.4425(3) 0.4140(3) 0.0492(16) Uani 1 1 d .
C24 C 0.4453(6) 0.4474(4) 0.4342(3) 0.0587(19) Uani 1 1 d .
H24A H 0.4059 0.4035 0.4423 0.070 Uiso 1 1 calc R
C25 C 0.3999(5) 0.5147(4) 0.4419(3) 0.0558(17) Uani 1 1 d .
H25A H 0.3283 0.5177 0.4554 0.067 Uiso 1 1 calc R
C26 C 0.4573(5) 0.5812(3) 0.4303(3) 0.0460(15) Uani 1 1 d .
C27 C 0.8983(5) 0.6521(3) 0.3276(3) 0.0534(16) Uani 1 1 d .
H27A H 0.8492 0.6772 0.3010 0.080 Uiso 1 1 calc R
H27B H 0.9681 0.6461 0.3090 0.080 Uiso 1 1 calc R
H27C H 0.9066 0.6818 0.3629 0.080 Uiso 1 1 calc R
C28 C 0.4114(5) 0.6568(3) 0.4396(3) 0.0510(16) Uani 1 1 d .
H28A H 0.4632 0.6877 0.4605 0.077 Uiso 1 1 calc R
H28B H 0.3456 0.6528 0.4624 0.077 Uiso 1 1 calc R
H28C H 0.3952 0.6795 0.4020 0.077 Uiso 1 1 calc R
C29 C 0.3679(5) 0.9384(3) 0.4171(3) 0.0504(15) Uani 1 1 d .
C30 C 0.4292(5) 1.0032(4) 0.4232(3) 0.0530(16) Uani 1 1 d .
H30A H 0.4980 1.0007 0.4406 0.064 Uiso 1 1 calc R
C31 C 0.3908(5) 1.0692(4) 0.4044(3) 0.0525(16) Uani 1 1 d .
H31A H 0.4329 1.1128 0.4085 0.063 Uiso 1 1 calc R
C32 C 0.2894(5) 1.0737(3) 0.3790(3) 0.0465(14) Uani 1 1 d .
C33 C 0.2321(4) 1.0065(3) 0.3741(2) 0.0401(13) Uani 1 1 d .
C34 C 0.2410(6) 1.1416(3) 0.3584(3) 0.0558(18) Uani 1 1 d .
H34A H 0.2799 1.1868 0.3604 0.067 Uiso 1 1 calc R
C35 C 0.1411(6) 1.1413(3) 0.3364(3) 0.0526(16) Uani 1 1 d .
H35A H 0.1098 1.1867 0.3243 0.063 Uiso 1 1 calc R
C36 C 0.1266(4) 1.0067(3) 0.3498(2) 0.0376(13) Uani 1 1 d .
C37 C 0.0818(5) 1.0744(3) 0.3311(2) 0.0446(14) Uani 1 1 d .
C38 C -0.0236(5) 1.0691(4) 0.3090(3) 0.0543(17) Uani 1 1 d .
H38A H -0.0601 1.1129 0.2974 0.065 Uiso 1 1 calc R
C39 C -0.0735(5) 1.0020(3) 0.3042(3) 0.0490(15) Uani 1 1 d .
H39A H -0.1437 0.9992 0.2887 0.059 Uiso 1 1 calc R
C40 C -0.0211(5) 0.9372(3) 0.3222(2) 0.0426(14) Uani 1 1 d .
C41 C 0.4064(5) 0.8639(4) 0.4369(3) 0.0585(17) Uani 1 1 d .
H41A H 0.3508 0.8399 0.4602 0.088 Uiso 1 1 calc R
H41B H 0.4711 0.8700 0.4605 0.088 Uiso 1 1 calc R
H41C H 0.4227 0.8330 0.4031 0.088 Uiso 1 1 calc R
C42 C -0.0707(5) 0.8619(3) 0.3165(3) 0.0530(16) Uani 1 1 d .
H42A H -0.0202 0.8282 0.2975 0.079 Uiso 1 1 calc R
H42B H -0.1360 0.8655 0.2931 0.079 Uiso 1 1 calc R
H42C H -0.0883 0.8428 0.3551 0.079 Uiso 1 1 calc R
C43 C 0.2259(5) 0.7323(4) 0.3006(3) 0.0531(16) Uani 1 1 d .
C44 C 0.2392(6) 0.6567(4) 0.2875(3) 0.064(2) Uani 1 1 d .
H44A H 0.2698 0.6423 0.2515 0.077 Uiso 1 1 calc R
C45 C 0.2085(6) 0.6041(4) 0.3261(4) 0.074(2) Uani 1 1 d .
H45A H 0.2174 0.5530 0.3173 0.088 Uiso 1 1 calc R
C46 C 0.1637(5) 0.6256(3) 0.3789(3) 0.0527(15) Uani 1 1 d .
C47 C 0.1536(5) 0.7013(3) 0.3902(3) 0.0440(13) Uani 1 1 d .
C48 C 0.1266(6) 0.5728(4) 0.4225(5) 0.082(3) Uani 1 1 d .
H48A H 0.1316 0.5210 0.4155 0.099 Uiso 1 1 calc R
C49 C 0.0857(7) 0.5978(5) 0.4722(5) 0.085(3) Uani 1 1 d .
H49A H 0.0624 0.5625 0.5001 0.102 Uiso 1 1 calc R
C50 C 0.1104(5) 0.7264(3) 0.4442(3) 0.0449(15) Uani 1 1 d .
C51 C 0.0754(5) 0.6747(4) 0.4856(3) 0.065(2) Uani 1 1 d .
C52 C 0.0315(6) 0.7045(7) 0.5370(4) 0.091(3) Uani 1 1 d .
H52A H 0.0049 0.6722 0.5662 0.109 Uiso 1 1 calc R
C53 C 0.0273(6) 0.7765(6) 0.5447(3) 0.078(2) Uani 1 1 d .
H53A H 0.0009 0.7955 0.5803 0.094 Uiso 1 1 calc R
C54 C 0.0609(5) 0.8262(4) 0.5017(3) 0.0566(18) Uani 1 1 d .
C55 C 0.2551(7) 0.7928(4) 0.2582(3) 0.080(2) Uani 1 1 d .
H55A H 0.3086 0.8256 0.2758 0.120 Uiso 1 1 calc R
H55B H 0.1911 0.8216 0.2484 0.120 Uiso 1 1 calc R
H55C H 0.2844 0.7705 0.2229 0.120 Uiso 1 1 calc R
C56 C 0.0560(7) 0.9077(5) 0.5107(3) 0.081(2) Uani 1 1 d .
H56A H 0.1281 0.9286 0.5082 0.122 Uiso 1 1 calc R
H56B H 0.0259 0.9183 0.5490 0.122 Uiso 1 1 calc R
H56C H 0.0106 0.9302 0.4807 0.122 Uiso 1 1 calc R
B1 B 0.6814(6) 0.1532(4) 0.3982(4) 0.060(2) Uani 1 1 d .
B2 B 0.8226(8) 0.6304(4) 0.6493(4) 0.064(2) Uani 1 1 d .
F1 F 0.7676(5) 0.1935(3) 0.3932(4) 0.202(4) Uani 1 1 d .
F2 F 0.5959(5) 0.1951(2) 0.4160(2) 0.1064(18) Uani 1 1 d .
F3 F 0.6940(5) 0.0928(2) 0.43395(18) 0.0982(18) Uani 1 1 d .
F4 F 0.6530(5) 0.1258(2) 0.3442(2) 0.1056(16) Uani 1 1 d .
F5 F 0.8067(5) 0.5762(2) 0.68934(19) 0.1032(18) Uani 1 1 d .
F6 F 0.9128(4) 0.6716(3) 0.6641(2) 0.1051(17) Uani 1 1 d .
F7 F 0.8436(5) 0.6001(2) 0.5949(2) 0.0980(15) Uani 1 1 d .
F8 F 0.7389(5) 0.6756(3) 0.6440(3) 0.134(2) Uani 1 1 d .

loop_
_atom_site_aniso_label
_atom_site_aniso_U_11
_atom_site_aniso_U_22
_atom_site_aniso_U_33
_atom_site_aniso_U_23
_atom_site_aniso_U_13
_atom_site_aniso_U_12
Cu1 0.0433(4) 0.0249(3) 0.0411(4) 0.0025(3) -0.0026(4) -0.0034(3)
Cu2 0.0457(4) 0.0364(3) 0.0499(4) 0.0033(3) 0.0066(4) 0.0007(3)
N1 0.036(3) 0.028(2) 0.037(2) 0.0012(19) -0.001(2) -0.0036(18)
N2 0.033(2) 0.030(2) 0.031(2) 0.0018(18) -0.001(2) 0.0003(18)
N3 0.044(3) 0.030(2) 0.035(3) -0.0026(18) -0.006(2) -0.0027(19)
N4 0.039(3) 0.035(2) 0.029(2) 0.008(2) -0.001(2) -0.004(2)
N5 0.035(3) 0.041(3) 0.040(3) -0.006(2) 0.006(2) 0.0002(19)
N6 0.035(3) 0.038(3) 0.043(3) -0.003(2) 0.009(2) -0.002(2)
N7 0.043(3) 0.037(2) 0.041(3) -0.006(2) -0.004(2) 0.006(2)
N8 0.030(3) 0.058(3) 0.036(3) 0.000(2) 0.002(2) -0.002(2)
C1 0.043(3) 0.042(3) 0.034(3) -0.006(2) 0.006(3) -0.003(3)
C2 0.046(4) 0.056(4) 0.047(4) -0.021(3) 0.009(3) -0.015(3)
C3 0.044(4) 0.035(3) 0.058(4) -0.015(3) 0.011(3) -0.006(3)
C4 0.038(3) 0.035(3) 0.053(3) -0.001(3) 0.013(3) 0.000(2)
C5 0.024(3) 0.035(2) 0.032(3) 0.003(2) 0.009(2) -0.004(2)
C6 0.059(4) 0.031(3) 0.060(4) -0.002(3) 0.015(4) 0.006(3)
C7 0.054(4) 0.036(3) 0.056(4) 0.015(3) 0.014(3) 0.008(3)
C8 0.029(3) 0.030(3) 0.037(3) 0.006(2) 0.005(2) 0.004(2)
C9 0.043(3) 0.043(3) 0.043(3) 0.011(3) 0.006(3) 0.005(3)
C10 0.056(4) 0.055(4) 0.038(3) 0.018(3) -0.002(3) 0.006(3)
C11 0.052(4) 0.073(4) 0.031(3) 0.009(3) -0.010(3) -0.004(3)
C12 0.036(3) 0.047(3) 0.036(3) -0.006(3) 0.004(3) -0.005(3)
C13 0.080(5) 0.063(4) 0.045(4) 0.011(3) -0.026(4) -0.017(4)
C14 0.060(4) 0.055(4) 0.043(4) -0.009(3) -0.007(3) -0.007(3)
C15 0.044(4) 0.051(3) 0.045(3) -0.004(3) -0.006(3) 0.001(3)
C16 0.046(4) 0.064(4) 0.063(4) -0.006(3) 0.000(3) 0.019(3)
C17 0.071(5) 0.048(4) 0.047(4) -0.012(3) -0.012(3) 0.022(3)
C18 0.079(5) 0.032(3) 0.039(4) 0.003(3) -0.018(3) 0.011(3)
C19 0.058(4) 0.027(3) 0.036(3) -0.004(3) -0.014(3) -0.004(2)
C20 0.103(6) 0.034(3) 0.042(4) -0.003(3) -0.019(4) 0.003(3)
C21 0.120(7) 0.021(3) 0.042(4) 0.001(3) -0.022(4) -0.018(4)
C22 0.055(4) 0.023(3) 0.028(3) 0.001(2) -0.005(2) -0.010(2)
C23 0.071(5) 0.036(3) 0.040(3) 0.002(3) -0.016(3) -0.017(3)
C24 0.076(5) 0.046(4) 0.053(4) 0.012(3) -0.013(4) -0.030(4)
C25 0.046(4) 0.065(4) 0.057(4) 0.017(3) -0.006(3) -0.022(3)
C26 0.043(4) 0.052(4) 0.043(3) 0.013(3) -0.010(3) -0.009(3)
C27 0.042(4) 0.053(4) 0.066(4) -0.002(3) 0.002(3) -0.003(3)
C28 0.033(3) 0.060(4) 0.060(4) 0.003(3) 0.000(3) 0.002(3)
C29 0.044(4) 0.064(4) 0.043(3) -0.011(3) 0.012(3) 0.005(3)
C30 0.041(4) 0.073(5) 0.045(4) -0.015(3) 0.009(3) -0.006(3)
C31 0.053(4) 0.056(4) 0.048(4) -0.014(3) 0.010(3) -0.018(3)
C32 0.059(4) 0.043(3) 0.038(3) -0.010(3) 0.009(3) -0.009(3)
C33 0.050(3) 0.039(3) 0.031(3) -0.001(3) 0.015(3) -0.003(2)
C34 0.085(5) 0.038(3) 0.044(4) 0.002(3) 0.015(4) -0.020(3)
C35 0.073(5) 0.040(3) 0.045(3) 0.003(3) 0.011(3) 0.003(3)
C36 0.040(3) 0.040(3) 0.033(3) -0.005(2) 0.009(2) -0.004(2)
C37 0.051(4) 0.044(3) 0.038(3) 0.003(3) 0.010(3) 0.007(3)
C38 0.061(4) 0.050(4) 0.052(4) 0.009(3) 0.004(3) 0.011(3)
C39 0.041(4) 0.055(4) 0.051(4) 0.009(3) 0.000(3) -0.001(3)
C40 0.046(4) 0.046(3) 0.036(3) 0.003(3) 0.010(3) -0.001(3)
C41 0.046(4) 0.071(4) 0.059(4) -0.001(3) -0.001(3) 0.010(3)
C42 0.042(4) 0.054(4) 0.063(4) -0.003(3) -0.002(3) -0.006(3)
C43 0.051(4) 0.060(4) 0.049(4) -0.005(3) -0.005(3) 0.011(3)
C44 0.054(4) 0.074(5) 0.064(5) -0.032(4) -0.010(4) 0.020(4)
C45 0.065(5) 0.049(4) 0.108(7) -0.019(4) -0.035(5) 0.017(4)
C46 0.036(3) 0.045(3) 0.077(4) 0.002(4) -0.021(4) -0.003(3)
C47 0.034(3) 0.047(3) 0.051(4) 0.012(3) -0.010(3) -0.005(3)
C48 0.056(5) 0.050(4) 0.141(8) 0.034(5) -0.046(5) -0.018(4)
C49 0.061(6) 0.075(6) 0.119(8) 0.057(6) -0.025(5) -0.029(4)
C50 0.032(3) 0.056(4) 0.046(4) 0.012(3) -0.004(3) -0.009(3)
C51 0.045(4) 0.086(6) 0.064(5) 0.035(4) -0.017(4) -0.020(4)
C52 0.044(5) 0.165(10) 0.064(6) 0.059(6) 0.001(4) -0.021(5)
C53 0.053(5) 0.140(8) 0.042(4) 0.016(5) 0.004(3) -0.009(5)
C54 0.032(3) 0.102(6) 0.035(3) -0.005(4) -0.001(3) 0.000(3)
C55 0.090(6) 0.092(6) 0.058(5) 0.015(4) 0.033(4) 0.022(5)
C56 0.070(5) 0.113(7) 0.061(5) -0.035(5) 0.007(4) 0.005(5)
B1 0.060(5) 0.030(3) 0.090(6) -0.002(3) -0.039(4) 0.001(3)
B2 0.083(6) 0.025(3) 0.085(6) 0.007(4) 0.035(5) 0.007(4)
F1 0.113(4) 0.065(3) 0.428(12) 0.058(5) -0.135(6) -0.038(3)
F2 0.158(5) 0.050(3) 0.111(4) 0.018(2) 0.005(4) 0.018(3)
F3 0.183(5) 0.038(2) 0.074(3) 0.0036(19) -0.041(3) 0.022(3)
F4 0.141(5) 0.085(3) 0.091(3) 0.015(3) -0.028(4) 0.009(4)
F5 0.195(6) 0.042(2) 0.073(3) 0.0167(19) 0.031(3) -0.007(3)
F6 0.101(4) 0.101(4) 0.113(4) 0.007(3) 0.001(3) -0.021(3)
F7 0.139(4) 0.073(3) 0.082(3) 0.008(2) 0.025(3) -0.009(3)
F8 0.117(4) 0.092(4) 0.195(6) 0.058(4) 0.054(4) 0.045(3)

loop_
_atom_type_symbol
_atom_type_description
_atom_type_scat_dispersion_real
_atom_type_scat_dispersion_imag
_atom_type_scat_source
C C 0.0033 0.0016 'International Tables Vol C Tables 4.2.6.8 and 6.1.1.4'
H H 0.0000 0.0000 'International Tables Vol C Tables 4.2.6.8 and 6.1.1.4'
B B 0.0013 0.0007 'International Tables Vol C Tables 4.2.6.8 and 6.1.1.4'
N N 0.0061 0.0033 'International Tables Vol C Tables 4.2.6.8 and 6.1.1.4'
F F 0.0171 0.0103 'International Tables Vol C Tables 4.2.6.8 and 6.1.1.4'
Cu Cu 0.3201 1.2651 'International Tables Vol C Tables 4.2.6.8 and 6.1.1.4'

loop_
_geom_angle_atom_site_label_1
_geom_angle_atom_site_label_2
_geom_angle_atom_site_label_3
_geom_angle
N1 Cu1 N4 131.93(18)
N1 Cu1 N3 127.26(18)
N4 Cu1 N3 82.76(17)
N1 Cu1 N2 82.64(16)
N4 Cu1 N2 118.77(17)
N3 Cu1 N2 117.79(17)
N7 Cu2 N6 126.80(19)
N7 Cu2 N5 128.57(18)
N6 Cu2 N5 82.47(18)
N7 Cu2 N8 82.94(19)
N6 Cu2 N8 120.21(18)
N5 Cu2 N8 121.08(18)
C1 N1 C5 117.2(4)
C1 N1 Cu1 129.5(4)
C5 N1 Cu1 113.3(3)
C12 N2 C8 118.9(4)
C12 N2 Cu1 130.1(4)
C8 N2 Cu1 111.0(3)
C15 N3 C19 118.0(5)
C15 N3 Cu1 130.0(4)
C19 N3 Cu1 111.8(4)
C26 N4 C22 118.6(5)
C26 N4 Cu1 129.5(4)
C22 N4 Cu1 111.3(3)
C29 N5 C33 118.9(5)
C29 N5 Cu2 129.7(4)
C33 N5 Cu2 111.4(4)
C40 N6 C36 119.2(5)
C40 N6 Cu2 129.0(4)
C36 N6 Cu2 111.6(4)
C43 N7 C47 118.5(5)
C43 N7 Cu2 130.3(4)
C47 N7 Cu2 111.2(4)
C54 N8 C50 118.8(5)
C54 N8 Cu2 130.3(5)
C50 N8 Cu2 110.9(4)
N1 C1 C2 120.9(5)
N1 C1 C13 116.9(5)
C2 C1 C13 122.2(5)
C3 C2 C1 121.3(6)
C3 C2 H2A 119.3
C1 C2 H2A 119.3
C2 C3 C4 119.3(5)
C2 C3 H3A 120.4
C4 C3 H3A 120.4
C5 C4 C3 116.8(5)
C5 C4 C6 119.5(6)
C3 C4 C6 123.7(5)
N1 C5 C4 124.4(5)
N1 C5 C8 115.8(4)
C4 C5 C8 119.8(5)
C7 C6 C4 121.5(5)
C7 C6 H6A 119.3
C4 C6 H6A 119.3
C6 C7 C9 120.9(5)
C6 C7 H7A 119.5
C9 C7 H7A 119.5
N2 C8 C9 123.3(5)
N2 C8 C5 117.2(4)
C9 C8 C5 119.4(5)
C8 C9 C10 115.7(5)
C8 C9 C7 118.9(5)
C10 C9 C7 125.3(5)
C11 C10 C9 121.9(5)
C11 C10 H10A 119.1
C9 C10 H10A 119.1
C10 C11 C12 119.5(6)
C10 C11 H11A 120.3
C12 C11 H11A 120.3
N2 C12 C11 120.6(5)
N2 C12 C14 115.9(5)
C11 C12 C14 123.5(5)
C1 C13 H13A 109.5
C1 C13 H13B 109.5
H13A C13 H13B 109.5
C1 C13 H13C 109.5
H13A C13 H13C 109.5
H13B C13 H13C 109.5
C12 C14 H14A 109.5
C12 C14 H14B 109.5
H14A C14 H14B 109.5
C12 C14 H14C 109.5
H14A C14 H14C 109.5
H14B C14 H14C 109.5
N3 C15 C16 121.5(5)
N3 C15 C27 116.2(5)
C16 C15 C27 122.4(6)
C17 C16 C15 120.4(6)
C17 C16 H16A 119.8
C15 C16 H16A 119.8
C16 C17 C18 120.4(6)
C16 C17 H17A 119.8
C18 C17 H17A 119.8
C17 C18 C19 117.3(5)
C17 C18 C20 125.2(6)
C19 C18 C20 117.5(6)
N3 C19 C18 122.4(6)
N3 C19 C22 116.4(5)
C18 C19 C22 121.2(5)
C21 C20 C18 121.5(7)
C21 C20 H20A 119.3
C18 C20 H20A 119.3
C20 C21 C23 121.9(6)
C20 C21 H21A 119.1
C23 C21 H21A 119.1
N4 C22 C23 123.5(5)
N4 C22 C19 117.2(5)
C23 C22 C19 119.3(5)
C22 C23 C24 116.5(6)
C22 C23 C21 118.6(6)
C24 C23 C21 124.9(6)
C25 C24 C23 119.7(6)
C25 C24 H24A 120.2
C23 C24 H24A 120.2
C24 C25 C26 121.2(6)
C24 C25 H25A 119.4
C26 C25 H25A 119.4
N4 C26 C25 120.4(6)
N4 C26 C28 116.5(5)
C25 C26 C28 123.1(6)
C15 C27 H27A 109.5
C15 C27 H27B 109.5
H27A C27 H27B 109.5
C15 C27 H27C 109.5
H27A C27 H27C 109.5
H27B C27 H27C 109.5
C26 C28 H28A 109.5
C26 C28 H28B 109.5
H28A C28 H28B 109.5
C26 C28 H28C 109.5
H28A C28 H28C 109.5
H28B C28 H28C 109.5
N5 C29 C30 121.1(6)
N5 C29 C41 116.3(5)
C30 C29 C41 122.6(6)
C31 C30 C29 120.3(6)
C31 C30 H30A 119.8
C29 C30 H30A 119.8
C30 C31 C32 120.4(6)
C30 C31 H31A 119.8
C32 C31 H31A 119.8
C31 C32 C33 116.4(5)
C31 C32 C34 124.4(5)
C33 C32 C34 119.2(6)
N5 C33 C32 123.0(5)
N5 C33 C36 117.3(5)
C32 C33 C36 119.8(5)
C35 C34 C32 120.5(6)
C35 C34 H34A 119.7
C32 C34 H34A 119.7
C34 C35 C37 121.4(6)
C34 C35 H35A 119.3
C37 C35 H35A 119.3
N6 C36 C37 123.8(5)
N6 C36 C33 117.0(5)
C37 C36 C33 119.2(5)
C36 C37 C38 115.0(5)
C36 C37 C35 119.9(6)
C38 C37 C35 125.0(6)
C39 C38 C37 120.9(6)
C39 C38 H38A 119.6
C37 C38 H38A 119.6
C38 C39 C40 120.0(6)
C38 C39 H39A 120.0
C40 C39 H39A 120.0
N6 C40 C39 121.0(5)
N6 C40 C42 116.6(5)
C39 C40 C42 122.4(6)
C29 C41 H41A 109.5
C29 C41 H41B 109.5
H41A C41 H41B 109.5
C29 C41 H41C 109.5
H41A C41 H41C 109.5
H41B C41 H41C 109.5
C40 C42 H42A 109.5
C40 C42 H42B 109.5
H42A C42 H42B 109.5
C40 C42 H42C 109.5
H42A C42 H42C 109.5
H42B C42 H42C 109.5
N7 C43 C44 121.6(6)
N7 C43 C55 116.2(6)
C44 C43 C55 122.2(7)
C45 C44 C43 120.2(7)
C45 C44 H44A 119.9
C43 C44 H44A 119.9
C44 C45 C46 119.5(6)
C44 C45 H45A 120.2
C46 C45 H45A 120.2
C47 C46 C45 118.1(6)
C47 C46 C48 118.7(7)
C45 C46 C48 123.2(7)
N7 C47 C46 122.0(6)
N7 C47 C50 117.6(5)
C46 C47 C50 120.4(6)
C49 C48 C46 119.6(8)
C49 C48 H48A 120.2
C46 C48 H48A 120.2
C48 C49 C51 123.3(7)
C48 C49 H49A 118.4
C51 C49 H49A 118.4
N8 C50 C51 122.6(6)
N8 C50 C47 117.3(5)
C51 C50 C47 120.0(6)
C50 C51 C52 116.2(8)
C50 C51 C49 117.9(8)
C52 C51 C49 125.9(8)
C53 C52 C51 120.3(7)
C53 C52 H52A 119.8
C51 C52 H52A 119.8
C52 C53 C54 121.7(8)
C52 C53 H53A 119.2
C54 C53 H53A 119.2
N8 C54 C53 120.4(7)
N8 C54 C56 118.2(6)
C53 C54 C56 121.4(7)
C43 C55 H55A 109.5
C43 C55 H55B 109.5
H55A C55 H55B 109.5
C43 C55 H55C 109.5
H55A C55 H55C 109.5
H55B C55 H55C 109.5
C54 C56 H56A 109.5
C54 C56 H56B 109.5
H56A C56 H56B 109.5
C54 C56 H56C 109.5
H56A C56 H56C 109.5
H56B C56 H56C 109.5
F1 B1 F2 111.5(6)
F1 B1 F3 113.6(6)
F2 B1 F3 110.2(7)
F1 B1 F4 109.2(9)
F2 B1 F4 105.4(6)
F3 B1 F4 106.6(5)
F8 B2 F5 112.7(7)
F8 B2 F7 107.8(8)
F5 B2 F7 111.0(5)
F8 B2 F6 109.5(6)
F5 B2 F6 109.6(8)
F7 B2 F6 106.0(7)

loop_
_geom_bond_atom_site_label_1
_geom_bond_atom_site_label_2
_geom_bond_distance
Cu1 N1 1.999(4)
Cu1 N4 2.021(4)
Cu1 N3 2.023(4)
Cu1 N2 2.043(4)
Cu2 N7 2.018(4)
Cu2 N6 2.025(5)
Cu2 N5 2.030(4)
Cu2 N8 2.050(5)
N1 C1 1.332(7)
N1 C5 1.368(6)
N2 C12 1.333(7)
N2 C8 1.372(6)
N3 C15 1.352(7)
N3 C19 1.370(6)
N4 C26 1.339(7)
N4 C22 1.371(7)
N5 C29 1.332(7)
N5 C33 1.358(7)
N6 C40 1.331(7)
N6 C36 1.360(6)
N7 C43 1.328(8)
N7 C47 1.378(7)
N8 C54 1.334(7)
N8 C50 1.361(7)
C1 C2 1.413(8)
C1 C13 1.491(8)
C2 C3 1.339(9)
C2 H2A 0.9500
C3 C4 1.403(8)
C3 H3A 0.9500
C4 C5 1.386(7)
C4 C6 1.419(8)
C5 C8 1.445(7)
C6 C7 1.336(9)
C6 H6A 0.9500
C7 C9 1.442(8)
C7 H7A 0.9500
C8 C9 1.392(7)
C9 C10 1.399(8)
C10 C11 1.347(8)
C10 H10A 0.9500
C11 C12 1.414(8)
C11 H11A 0.9500
C12 C14 1.494(8)
C13 H13A 0.9800
C13 H13B 0.9800
C13 H13C 0.9800
C14 H14A 0.9800
C14 H14B 0.9800
C14 H14C 0.9800
C15 C16 1.407(8)
C15 C27 1.501(8)
C16 C17 1.348(9)
C16 H16A 0.9500
C17 C18 1.394(9)
C17 H17A 0.9500
C18 C19 1.420(7)
C18 C20 1.437(9)
C19 C22 1.436(8)
C20 C21 1.353(10)
C20 H20A 0.9500
C21 C23 1.436(9)
C21 H21A 0.9500
C22 C23 1.410(7)
C23 C24 1.414(9)
C24 C25 1.352(9)
C24 H24A 0.9500
C25 C26 1.423(8)
C25 H25A 0.9500
C26 C28 1.493(8)
C27 H27A 0.9800
C27 H27B 0.9800
C27 H27C 0.9800
C28 H28A 0.9800
C28 H28B 0.9800
C28 H28C 0.9800
C29 C30 1.403(8)
C29 C41 1.499(8)
C30 C31 1.354(9)
C30 H30A 0.9500
C31 C32 1.398(9)
C31 H31A 0.9500
C32 C33 1.412(7)
C32 C34 1.445(8)
C33 C36 1.433(8)
C34 C35 1.348(10)
C34 H34A 0.9500
C35 C37 1.421(8)
C35 H35A 0.9500
C36 C37 1.410(7)
C37 C38 1.415(9)
C38 C39 1.366(8)
C38 H38A 0.9500
C39 C40 1.400(8)
C39 H39A 0.9500
C40 C42 1.497(8)
C41 H41A 0.9800
C41 H41B 0.9800
C41 H41C 0.9800
C42 H42A 0.9800
C42 H42B 0.9800
C42 H42C 0.9800
C43 C44 1.406(9)
C43 C55 1.508(9)
C44 C45 1.356(11)
C44 H44A 0.9500
C45 C46 1.397(10)
C45 H45A 0.9500
C46 C47 1.394(7)
C46 C48 1.460(10)
C47 C50 1.431(8)
C48 C49 1.335(12)
C48 H48A 0.9500
C49 C51 1.426(12)
C49 H49A 0.9500
C50 C51 1.406(9)
C51 C52 1.414(12)
C52 C53 1.310(12)
C52 H52A 0.9500
C53 C54 1.402(10)
C53 H53A 0.9500
C54 C56 1.485(10)
C55 H55A 0.9800
C55 H55B 0.9800
C55 H55C 0.9800
C56 H56A 0.9800
C56 H56B 0.9800
C56 H56C 0.9800
B1 F1 1.306(9)
B1 F2 1.373(9)
B1 F3 1.374(8)
B1 F4 1.387(9)
B2 F8 1.333(9)
B2 F5 1.359(8)
B2 F7 1.392(9)
B2 F6 1.393(10)

loop_
_geom_torsion_atom_site_label_1
_geom_torsion_atom_site_label_2
_geom_torsion_atom_site_label_3
_geom_torsion_atom_site_label_4
_geom_torsion
N4 Cu1 N1 C1 57.4(5)
N3 Cu1 N1 C1 -60.6(5)
N2 Cu1 N1 C1 179.9(5)
N4 Cu1 N1 C5 -123.6(4)
N3 Cu1 N1 C5 118.4(4)
N2 Cu1 N1 C5 -1.1(4)
N1 Cu1 N2 C12 179.9(5)
N4 Cu1 N2 C12 -45.9(5)
N3 Cu1 N2 C12 51.4(5)
N1 Cu1 N2 C8 1.1(3)
N4 Cu1 N2 C8 135.3(3)
N3 Cu1 N2 C8 -127.4(3)
N1 Cu1 N3 C15 -40.9(5)
N4 Cu1 N3 C15 -179.5(5)
N2 Cu1 N3 C15 61.7(5)
N1 Cu1 N3 C19 142.9(3)
N4 Cu1 N3 C19 4.3(4)
N2 Cu1 N3 C19 -114.5(4)
N1 Cu1 N4 C26 48.0(6)
N3 Cu1 N4 C26 -177.1(5)
N2 Cu1 N4 C26 -59.3(5)
N1 Cu1 N4 C22 -141.1(3)
N3 Cu1 N4 C22 -6.2(3)
N2 Cu1 N4 C22 111.6(3)
N7 Cu2 N5 C29 -47.8(5)
N6 Cu2 N5 C29 -179.7(5)
N8 Cu2 N5 C29 59.5(5)
N7 Cu2 N5 C33 135.2(4)
N6 Cu2 N5 C33 3.3(4)
N8 Cu2 N5 C33 -117.6(4)
N7 Cu2 N6 C40 47.4(6)
N5 Cu2 N6 C40 -179.3(5)
N8 Cu2 N6 C40 -57.6(5)
N7 Cu2 N6 C36 -138.3(4)
N5 Cu2 N6 C36 -4.9(4)
N8 Cu2 N6 C36 116.8(4)
N6 Cu2 N7 C43 56.4(6)
N5 Cu2 N7 C43 -56.4(6)
N8 Cu2 N7 C43 179.1(5)
N6 Cu2 N7 C47 -123.8(4)
N5 Cu2 N7 C47 123.4(4)
N8 Cu2 N7 C47 -1.1(4)
N7 Cu2 N8 C54 -179.3(5)
N6 Cu2 N8 C54 -50.5(6)
N5 Cu2 N8 C54 49.5(6)
N7 Cu2 N8 C50 1.7(4)
N6 Cu2 N8 C50 130.5(4)
N5 Cu2 N8 C50 -129.5(4)
C5 N1 C1 C2 -1.4(8)
Cu1 N1 C1 C2 177.6(4)
C5 N1 C1 C13 178.7(5)
Cu1 N1 C1 C13 -2.3(8)
N1 C1 C2 C3 1.5(9)
C13 C1 C2 C3 -178.6(6)
C1 C2 C3 C4 -0.2(9)
C2 C3 C4 C5 -1.0(8)
C2 C3 C4 C6 178.6(6)
C1 N1 C5 C4 0.2(8)
Cu1 N1 C5 C4 -178.9(4)
C1 N1 C5 C8 -179.9(5)
Cu1 N1 C5 C8 0.9(6)
C3 C4 C5 N1 1.0(8)
C6 C4 C5 N1 -178.5(5)
C3 C4 C5 C8 -178.9(5)
C6 C4 C5 C8 1.6(8)
C5 C4 C6 C7 -2.8(9)
C3 C4 C6 C7 177.6(6)
C4 C6 C7 C9 2.5(10)
C12 N2 C8 C9 0.2(8)
Cu1 N2 C8 C9 179.1(4)
C12 N2 C8 C5 -179.8(5)
Cu1 N2 C8 C5 -0.9(6)
N1 C5 C8 N2 0.0(7)
C4 C5 C8 N2 179.9(5)
N1 C5 C8 C9 -180.0(5)
C4 C5 C8 C9 -0.1(8)
N2 C8 C9 C10 -1.0(8)
C5 C8 C9 C10 179.0(5)
N2 C8 C9 C7 179.7(5)
C5 C8 C9 C7 -0.3(8)
C6 C7 C9 C8 -1.0(9)
C6 C7 C9 C10 179.9(6)
C8 C9 C10 C11 1.4(9)
C7 C9 C10 C11 -179.5(6)
C9 C10 C11 C12 -0.8(10)
C8 N2 C12 C11 0.4(8)
Cu1 N2 C12 C11 -178.2(4)
C8 N2 C12 C14 -179.2(5)
Cu1 N2 C12 C14 2.1(7)
C10 C11 C12 N2 -0.1(9)
C10 C11 C12 C14 179.5(6)
C19 N3 C15 C16 -0.6(8)
Cu1 N3 C15 C16 -176.6(4)
C19 N3 C15 C27 179.2(5)
Cu1 N3 C15 C27 3.2(7)
N3 C15 C16 C17 0.1(9)
C27 C15 C16 C17 -179.6(6)
C15 C16 C17 C18 0.3(10)
C16 C17 C18 C19 -0.2(9)
C16 C17 C18 C20 178.7(6)
C15 N3 C19 C18 0.7(8)
Cu1 N3 C19 C18 177.4(4)
C15 N3 C19 C22 -178.4(5)
Cu1 N3 C19 C22 -1.7(6)
C17 C18 C19 N3 -0.3(8)
C20 C18 C19 N3 -179.3(5)
C17 C18 C19 C22 178.8(5)
C20 C18 C19 C22 -0.2(8)
C17 C18 C20 C21 -177.1(6)
C19 C18 C20 C21 1.8(9)
C18 C20 C21 C23 -0.5(10)
C26 N4 C22 C23 -1.1(8)
Cu1 N4 C22 C23 -173.1(4)
C26 N4 C22 C19 179.1(5)
Cu1 N4 C22 C19 7.1(6)
N3 C19 C22 N4 -3.7(7)
C18 C19 C22 N4 177.2(5)
N3 C19 C22 C23 176.5(5)
C18 C19 C22 C23 -2.7(8)
N4 C22 C23 C24 2.1(8)
C19 C22 C23 C24 -178.1(5)
N4 C22 C23 C21 -175.9(5)
C19 C22 C23 C21 3.9(8)
C20 C21 C23 C22 -2.5(9)
C20 C21 C23 C24 179.8(6)
C22 C23 C24 C25 -1.4(9)
C21 C23 C24 C25 176.5(6)
C23 C24 C25 C26 -0.2(10)
C22 N4 C26 C25 -0.7(8)
Cu1 N4 C26 C25 169.7(4)
C22 N4 C26 C28 179.1(5)
Cu1 N4 C26 C28 -10.5(8)
C24 C25 C26 N4 1.3(9)
C24 C25 C26 C28 -178.5(6)
C33 N5 C29 C30 0.3(8)
Cu2 N5 C29 C30 -176.6(4)
C33 N5 C29 C41 -179.8(5)
Cu2 N5 C29 C41 3.4(8)
N5 C29 C30 C31 -0.3(9)
C41 C29 C30 C31 179.8(6)
C29 C30 C31 C32 0.3(9)
C30 C31 C32 C33 -0.4(8)
C30 C31 C32 C34 179.1(6)
C29 N5 C33 C32 -0.4(8)
Cu2 N5 C33 C32 177.0(4)
C29 N5 C33 C36 -178.6(5)
Cu2 N5 C33 C36 -1.2(6)
C31 C32 C33 N5 0.5(8)
C34 C32 C33 N5 -179.1(5)
C31 C32 C33 C36 178.6(5)
C34 C32 C33 C36 -1.0(8)
C31 C32 C34 C35 -177.5(6)
C33 C32 C34 C35 2.0(9)
C32 C34 C35 C37 -2.0(9)
C40 N6 C36 C37 -0.7(8)
Cu2 N6 C36 C37 -175.6(4)
C40 N6 C36 C33 -179.2(5)
Cu2 N6 C36 C33 5.8(6)
N5 C33 C36 N6 -3.2(7)
C32 C33 C36 N6 178.6(5)
N5 C33 C36 C37 178.2(5)
C32 C33 C36 C37 0.0(8)
N6 C36 C37 C38 2.9(8)
C33 C36 C37 C38 -178.5(5)
N6 C36 C37 C35 -178.5(5)
C33 C36 C37 C35 0.1(8)
C34 C35 C37 C36 1.0(9)
C34 C35 C37 C38 179.4(6)
C36 C37 C38 C39 -3.0(9)
C35 C37 C38 C39 178.4(6)
C37 C38 C39 C40 1.1(9)
C36 N6 C40 C39 -1.6(8)
Cu2 N6 C40 C39 172.4(4)
C36 N6 C40 C42 178.2(5)
Cu2 N6 C40 C42 -7.9(8)
C38 C39 C40 N6 1.4(9)
C38 C39 C40 C42 -178.3(6)
C47 N7 C43 C44 -2.2(9)
Cu2 N7 C43 C44 177.6(5)
C47 N7 C43 C55 177.2(6)
Cu2 N7 C43 C55 -3.0(9)
N7 C43 C44 C45 1.7(10)
C55 C43 C44 C45 -177.7(7)
C43 C44 C45 C46 -0.1(10)
C44 C45 C46 C47 -0.8(9)
C44 C45 C46 C48 178.8(6)
C43 N7 C47 C46 1.2(8)
Cu2 N7 C47 C46 -178.6(4)
C43 N7 C47 C50 -179.8(5)
Cu2 N7 C47 C50 0.3(6)
C45 C46 C47 N7 0.3(9)
C48 C46 C47 N7 -179.4(5)
C45 C46 C47 C50 -178.7(5)
C48 C46 C47 C50 1.7(9)
C47 C46 C48 C49 -1.1(10)
C45 C46 C48 C49 179.3(7)
C46 C48 C49 C51 0.3(12)
C54 N8 C50 C51 0.6(8)
Cu2 N8 C50 C51 179.8(5)
C54 N8 C50 C47 178.8(5)
Cu2 N8 C50 C47 -2.0(6)
N7 C47 C50 N8 1.2(8)
C46 C47 C50 N8 -179.9(5)
N7 C47 C50 C51 179.4(5)
C46 C47 C50 C51 -1.6(9)
N8 C50 C51 C52 -0.4(9)
C47 C50 C51 C52 -178.6(6)
N8 C50 C51 C49 179.0(6)
C47 C50 C51 C49 0.8(9)
C48 C49 C51 C50 -0.2(11)
C48 C49 C51 C52 179.1(8)
C50 C51 C52 C53 -1.5(11)
C49 C51 C52 C53 179.2(7)
C51 C52 C53 C54 3.1(12)
C50 N8 C54 C53 0.9(9)
Cu2 N8 C54 C53 -178.1(5)
C50 N8 C54 C56 178.1(6)
Cu2 N8 C54 C56 -0.9(8)
C52 C53 C54 N8 -2.9(11)
C52 C53 C54 C56 -180.0(7)
